data_7057648
loop_
_publ_author_name
'Sasnovskaya, Valentina D.'
'Kopotkov, Vyacheslav A.'
'Kazakova, Anna V.'
'Talantsev, Artem D.'
'Morgunov, Roman B.'
'Simonov, Sergey V.'
'Zorina, Leokadiya V.'
'Mironov, Vladimir S.'
'Yagubskii, Eduard B.'

_publ_section_title
;
 Slow magnetic relaxation in mononuclear complexes of Tb, Dy, Ho and Er
 with the pentadentate (N3O2) Schiff-base dapsc ligand
;
_journal_issue 18
_journal_name_full 'New Journal of Chemistry'
_journal_page_first 14883
_journal_paper_doi 10.1039/C8NJ01928B
_journal_volume 42
_journal_year 2018
_chemical_formula_moiety 'C11 H23 Er N7 O6, 3 (N O3)'
_chemical_formula_sum 'C11 H23 Er N10 O15'
_chemical_formula_weight 702.65
_space_group_crystal_system monoclinic
_space_group_IT_number 14
_space_group_name_Hall '-P 2yn'
_space_group_name_H-M_alt 'P 1 21/n 1'
_symmetry_space_group_name_Hall '-P 2yn'
_symmetry_space_group_name_H-M 'P 1 21/n 1'
_atom_sites_solution_hydrogens mixed
_audit_creation_method SHELXL-2016/6
_audit_update_record
;
2018-04-16 deposited with the CCDC.
2018-08-03 downloaded from the CCDC.
;
_cell_angle_alpha 90
_cell_angle_beta 97.059(3)
_cell_angle_gamma 90
_cell_formula_units_Z 4
_cell_length_a 10.0189(4)
_cell_length_b 22.7350(8)
_cell_length_c 10.1332(4)
_cell_measurement_reflns_used 6680
_cell_measurement_temperature 295(1)
_cell_measurement_theta_max 32.0470
_cell_measurement_theta_min 4.0420
_cell_volume 2290.64(15)
_computing_cell_refinement 'CrysAlisPro 1.171.38.46 (Rigaku OD, 2015)'
_computing_data_collection 'CrysAlisPro 1.171.38.46 (Rigaku OD, 2015)'
_computing_data_reduction 'CrysAlisPro 1.171.38.46 (Rigaku OD, 2015)'
_computing_molecular_graphics 'DIAMOND 3.1 (Crystal Impact GbR 2005)'
_computing_publication_material 'WinGX publication routines (Farrugia, 1999)'
_computing_structure_refinement 'SHELXL-2016/6 (Sheldrick, 2016)'
_computing_structure_solution 'SHELXS-97 (Sheldrick, 2008)'
_diffrn_ambient_temperature 295(1)
_diffrn_detector 'CCD plate'
_diffrn_detector_area_resol_mean 5.2283
_diffrn_detector_type AtlasS2
_diffrn_measured_fraction_theta_full 0.993
_diffrn_measured_fraction_theta_max 0.899
_diffrn_measurement_device 'four-circle diffractometer'
_diffrn_measurement_device_type 'Xcalibur, AtlasS2, Gemini'
_diffrn_radiation_monochromator graphite
_diffrn_radiation_probe x-ray
_diffrn_radiation_type 'Mo K\a'
_diffrn_radiation_wavelength 0.71073
_diffrn_reflns_av_R_equivalents 0.0291
_diffrn_reflns_av_unetI/netI 0.0467
_diffrn_reflns_Laue_measured_fraction_full 0.993
_diffrn_reflns_Laue_measured_fraction_max 0.899
_diffrn_reflns_limit_h_max 14
_diffrn_reflns_limit_h_min -14
_diffrn_reflns_limit_k_max 20
_diffrn_reflns_limit_k_min -34
_diffrn_reflns_limit_l_max 15
_diffrn_reflns_limit_l_min -14
_diffrn_reflns_number 14125
_diffrn_reflns_point_group_measured_fraction_full 0.993
_diffrn_reflns_point_group_measured_fraction_max 0.899
_diffrn_reflns_theta_full 30.800
_diffrn_reflns_theta_max 32.546
_diffrn_reflns_theta_min 3.366
_diffrn_source 'fine-focus sealed X-ray tube'
_diffrn_source_type 'Enhance (Mo) X-ray Source'
_exptl_absorpt_coefficient_mu 3.759
_exptl_absorpt_correction_T_max 1.00000
_exptl_absorpt_correction_T_min 0.93326
_exptl_absorpt_correction_type multi-scan
_exptl_absorpt_process_details
;
CrysAlisPro 1.171.38.43 (Rigaku Oxford Diffraction, 2015)
Empirical absorption correction using spherical harmonics,
 implemented in SCALE3 ABSPACK scaling algorithm.
;
_exptl_crystal_colour yellow
_exptl_crystal_density_diffrn 2.037
_exptl_crystal_description pyramid
_exptl_crystal_F_000 1388
_exptl_crystal_size_max 0.530
_exptl_crystal_size_mid 0.240
_exptl_crystal_size_min 0.190
_refine_diff_density_max 1.032
_refine_diff_density_min -0.828
_refine_diff_density_rms 0.120
_refine_ls_extinction_method none
_refine_ls_goodness_of_fit_ref 1.001
_refine_ls_hydrogen_treatment mixed
_refine_ls_matrix_type full
_refine_ls_number_parameters 415
_refine_ls_number_reflns 7484
_refine_ls_number_restraints 178
_refine_ls_restrained_S_all 1.003
_refine_ls_R_factor_all 0.0469
_refine_ls_R_factor_gt 0.0333
_refine_ls_shift/su_max 0.002
_refine_ls_shift/su_mean 0.000
_refine_ls_structure_factor_coef Fsqd
_refine_ls_weighting_details 'w=1/[\s^2^(Fo^2^)+(0.0230P)^2^+1.1807P] where P=(Fo^2^+2Fc^2^)/3'
_refine_ls_weighting_scheme calc
_refine_ls_wR_factor_gt 0.0638
_refine_ls_wR_factor_ref 0.0683
_reflns_Friedel_coverage 0.000
_reflns_number_gt 6077
_reflns_number_total 7484
_reflns_threshold_expression 'I > 2\s(I)'
_cod_data_source_file c8nj01928b2.cif
_cod_data_source_block er
_cod_depositor_comments 'Adding full bibliography for 7057647--7057650.cif.'
_cod_database_code 7057648
_shelx_shelxl_version_number 2016/6
_shelx_space_group_comment
;
The symmetry employed for this shelxl refinement is uniquely defined
by the following loop, which should always be used as a source of
symmetry information in preference to the above space-group names.
They are only intended as comments.
;
_shelx_estimated_absorpt_t_min 0.241
_shelx_estimated_absorpt_t_max 0.535
_oxdiff_exptl_absorpt_empirical_full_min 0.942
_oxdiff_exptl_absorpt_empirical_full_max 1.163
_oxdiff_exptl_absorpt_empirical_details
;
Empirical correction (ABSPACK) includes:
- Absorption correction using spherical harmonics
- Frame scaling
;

loop_
_space_group_symop_operation_xyz
'x, y, z'
'-x+1/2, y+1/2, -z+1/2'
'-x, -y, -z'
'x-1/2, -y-1/2, z-1/2'

loop_
_atom_site_label
_atom_site_type_symbol
_atom_site_fract_x
_atom_site_fract_y
_atom_site_fract_z
_atom_site_U_iso_or_equiv
_atom_site_adp_type
_atom_site_occupancy
_atom_site_site_symmetry_order
_atom_site_calc_flag
_atom_site_refinement_flags_posn
_atom_site_refinement_flags_adp
_atom_site_refinement_flags_occupancy
_atom_site_disorder_assembly
_atom_site_disorder_group
Er1 Er 0.72109(2) 0.61007(2) 0.21671(2) 0.02330(4) Uani 1 1 d . . . . .
C1 C 0.5419(3) 0.72012(14) 0.1213(3) 0.0302(6) Uani 1 1 d . . . . .
C2 C 0.7042(3) 0.48313(14) 0.0796(3) 0.0288(6) Uani 1 1 d . . . . .
C3 C 0.9143(4) 0.80417(17) 0.2281(5) 0.0576(12) Uani 1 1 d . . . . .
H3A H 0.944422 0.815466 0.145429 0.086 Uiso 1 1 calc R U . . .
H3B H 0.982840 0.813123 0.300048 0.086 Uiso 1 1 calc R U . . .
H3C H 0.833721 0.825376 0.239870 0.086 Uiso 1 1 calc R U . . .
C4 C 0.8861(3) 0.73990(14) 0.2266(3) 0.0322(7) Uani 1 1 d . . . . .
C5 C 0.9967(3) 0.69688(15) 0.2573(3) 0.0320(7) Uani 1 1 d . . . . .
C6 C 1.1299(3) 0.71463(18) 0.2926(4) 0.0436(9) Uani 1 1 d . . . . .
H6 H 1.151311 0.754149 0.306206 0.052 Uiso 1 1 calc R U . . .
C7 C 1.2288(4) 0.6720(2) 0.3068(4) 0.0519(10) Uani 1 1 d . . . . .
H7 H 1.317958 0.682645 0.332162 0.062 Uiso 1 1 calc R U . . .
C8 C 1.1959(3) 0.61428(18) 0.2836(4) 0.0436(9) Uani 1 1 d . . . . .
H8 H 1.262265 0.585459 0.291299 0.052 Uiso 1 1 calc R U . . .
C9 C 1.0611(3) 0.59920(15) 0.2480(3) 0.0309(7) Uani 1 1 d . . . . .
C10 C 1.0183(3) 0.53858(15) 0.2096(3) 0.0315(7) Uani 1 1 d . . . . .
C11 C 1.1175(4) 0.48964(17) 0.2169(4) 0.0481(10) Uani 1 1 d . . . . .
H11A H 1.072562 0.453863 0.187204 0.072 Uiso 1 1 calc R U . . .
H11B H 1.158355 0.485000 0.307024 0.072 Uiso 1 1 calc R U . . .
H11C H 1.185649 0.498493 0.161007 0.072 Uiso 1 1 calc R U . . .
N1 N 0.4358(3) 0.75231(13) 0.0790(4) 0.0441(8) Uani 1 1 d D . . . .
H1A H 0.364(3) 0.7347(17) 0.055(4) 0.053 Uiso 1 1 d D U . . .
H1B H 0.446(4) 0.7890(9) 0.079(4) 0.053 Uiso 1 1 d D U . . .
N2 N 0.6509(3) 0.43501(14) 0.0219(3) 0.0413(7) Uani 1 1 d D . . . .
H2A H 0.567(2) 0.4337(19) 0.002(4) 0.050 Uiso 1 1 d D U . . .
H2B H 0.700(4) 0.4055(13) 0.026(4) 0.050 Uiso 1 1 d D U . . .
N3 N 0.6602(3) 0.74988(12) 0.1558(3) 0.0332(6) Uani 1 1 d D . . . .
H3 H 0.661(4) 0.7865(8) 0.149(4) 0.040 Uiso 1 1 d D U . . .
N4 N 0.8393(3) 0.48195(12) 0.1217(3) 0.0357(6) Uani 1 1 d D . . . .
H4 H 0.876(3) 0.4492(11) 0.120(4) 0.043 Uiso 1 1 d D U . . .
N5 N 0.7703(3) 0.71595(11) 0.1947(2) 0.0286(5) Uani 1 1 d . . . . .
N6 N 0.8928(3) 0.53402(12) 0.1688(3) 0.0296(6) Uani 1 1 d . . . . .
N7 N 0.9635(2) 0.64018(12) 0.2396(2) 0.0283(5) Uani 1 1 d . . . . .
O1 O 0.5376(2) 0.66533(10) 0.1305(2) 0.0328(5) Uani 1 1 d . . . . .
O2 O 0.6388(2) 0.52853(9) 0.0935(2) 0.0302(5) Uani 1 1 d . . . . .
O3 O 0.7547(3) 0.62923(13) -0.0096(2) 0.0390(6) Uani 1 1 d D . . . .
H3WA H 0.716(4) 0.6120(17) -0.065(3) 0.059 Uiso 1 1 d D U . . .
H3WB H 0.819(3) 0.641(2) -0.030(4) 0.059 Uiso 1 1 d D U . . .
O4 O 0.5334(3) 0.56368(13) 0.3069(3) 0.0431(6) Uani 1 1 d D . . . .
H4WA H 0.509(5) 0.5334(12) 0.282(4) 0.065 Uiso 1 1 d D U . . .
H4WB H 0.545(5) 0.566(2) 0.3826(19) 0.065 Uiso 1 1 d D U . . .
O5 O 0.6824(3) 0.66581(11) 0.4120(2) 0.0393(6) Uani 1 1 d D . . . .
H5WA H 0.652(4) 0.6963(11) 0.416(4) 0.059 Uiso 1 1 d D U . . .
H5WB H 0.675(4) 0.6487(18) 0.475(3) 0.059 Uiso 1 1 d D U . . .
O6 O 0.8053(3) 0.56193(12) 0.4152(3) 0.0423(6) Uani 1 1 d D . . . .
H6WA H 0.872(3) 0.574(2) 0.449(4) 0.063 Uiso 1 1 d D U . . .
H6WB H 0.801(5) 0.5294(10) 0.432(5) 0.063 Uiso 1 1 d D U . . .
N8 N 0.6004(3) 0.58068(14) 0.6810(3) 0.0380(7) Uani 1 1 d . . . . .
O7 O 0.5871(3) 0.56147(14) 0.7929(3) 0.0552(8) Uani 1 1 d . . . . .
O8 O 0.6770(3) 0.62261(12) 0.6681(3) 0.0493(7) Uani 1 1 d . . . . .
O9 O 0.5359(4) 0.55787(18) 0.5836(3) 0.0874(12) Uani 1 1 d . . . . .
N9 N 0.5821(3) 0.81841(13) 0.4410(3) 0.0374(6) Uani 1 1 d D . . . .
O10 O 0.5181(3) 0.77264(14) 0.4349(3) 0.0682(9) Uani 1 1 d D . . . .
O11 O 0.7073(3) 0.81789(15) 0.4555(3) 0.0681(9) Uani 1 1 d D . . . .
O12 O 0.5251(3) 0.86696(13) 0.4336(3) 0.0611(8) Uani 1 1 d D . . . .
N10 N 0.5822(13) 0.8984(5) 0.0887(17) 0.067(4) Uani 0.565(9) 1 d D U P A 1
O13 O 0.5992(16) 0.9502(6) 0.045(2) 0.095(5) Uani 0.565(9) 1 d D U P A 1
O14 O 0.4837(8) 0.8724(3) 0.0589(7) 0.075(2) Uani 0.565(9) 1 d D U P A 1
O15 O 0.6774(8) 0.8770(3) 0.1616(9) 0.101(3) Uani 0.565(9) 1 d D U P A 1
N10A N 0.6305(14) 0.9108(6) 0.0924(18) 0.054(4) Uani 0.435(9) 1 d D U P A 2
O13A O 0.5669(15) 0.9554(4) 0.045(2) 0.064(4) Uani 0.435(9) 1 d D U P A 2
O14A O 0.5755(11) 0.8657(4) 0.0961(12) 0.077(3) Uani 0.435(9) 1 d D U P A 2
O15A O 0.7528(9) 0.9240(5) 0.1257(11) 0.101(4) Uani 0.435(9) 1 d D U P A 2

loop_
_atom_site_aniso_label
_atom_site_aniso_U_11
_atom_site_aniso_U_22
_atom_site_aniso_U_33
_atom_site_aniso_U_23
_atom_site_aniso_U_13
_atom_site_aniso_U_12
Er1 0.02265(7) 0.01977(6) 0.02795(7) 0.00013(6) 0.00499(5) -0.00043(5)
C1 0.0311(15) 0.0254(15) 0.0344(16) 0.0040(13) 0.0049(12) -0.0006(12)
C2 0.0337(15) 0.0228(14) 0.0309(15) -0.0012(13) 0.0079(12) 0.0012(12)
C3 0.046(2) 0.0288(18) 0.100(4) 0.001(2) 0.015(2) -0.0124(17)
C4 0.0342(16) 0.0259(15) 0.0377(17) -0.0022(14) 0.0095(13) -0.0089(13)
C5 0.0302(15) 0.0333(17) 0.0332(16) -0.0008(14) 0.0062(12) -0.0079(13)
C6 0.0357(18) 0.041(2) 0.054(2) -0.0080(18) 0.0037(16) -0.0153(16)
C7 0.0274(17) 0.065(3) 0.062(2) -0.003(2) 0.0003(16) -0.0129(18)
C8 0.0268(16) 0.050(2) 0.053(2) 0.0004(19) 0.0025(15) 0.0004(15)
C9 0.0240(14) 0.0395(18) 0.0294(15) -0.0019(14) 0.0032(12) -0.0026(13)
C10 0.0268(14) 0.0367(18) 0.0310(15) -0.0013(14) 0.0040(12) 0.0070(13)
C11 0.0326(17) 0.044(2) 0.067(3) -0.008(2) 0.0044(17) 0.0142(16)
N1 0.0346(15) 0.0279(15) 0.067(2) 0.0100(16) -0.0059(15) 0.0037(13)
N2 0.0374(16) 0.0286(15) 0.0576(19) -0.0133(15) 0.0048(15) -0.0038(13)
N3 0.0338(14) 0.0199(12) 0.0456(16) 0.0034(13) 0.0035(12) -0.0013(11)
N4 0.0345(14) 0.0239(13) 0.0482(17) -0.0061(13) 0.0033(12) 0.0053(11)
N5 0.0299(12) 0.0246(13) 0.0318(13) 0.0000(11) 0.0056(10) -0.0023(11)
N6 0.0293(13) 0.0255(13) 0.0340(13) -0.0046(11) 0.0038(10) 0.0003(11)
N7 0.0260(12) 0.0295(14) 0.0303(12) 0.0004(12) 0.0062(10) -0.0013(11)
O1 0.0302(11) 0.0223(10) 0.0451(13) 0.0066(10) 0.0017(9) -0.0022(9)
O2 0.0263(10) 0.0248(11) 0.0390(12) -0.0063(10) 0.0027(9) -0.0020(9)
O3 0.0372(13) 0.0475(15) 0.0336(12) -0.0019(12) 0.0091(10) -0.0083(12)
O4 0.0490(15) 0.0404(15) 0.0421(14) -0.0025(13) 0.0145(12) -0.0136(12)
O5 0.0583(16) 0.0270(12) 0.0347(12) 0.0031(11) 0.0137(11) 0.0060(12)
O6 0.0474(15) 0.0396(15) 0.0406(14) 0.0081(13) 0.0081(11) 0.0149(13)
N8 0.0411(16) 0.0382(17) 0.0368(15) 0.0024(14) 0.0130(12) 0.0072(13)
O7 0.0544(16) 0.074(2) 0.0408(14) 0.0228(15) 0.0185(12) 0.0075(15)
O8 0.0508(15) 0.0459(16) 0.0540(16) 0.0067(14) 0.0172(13) -0.0007(13)
O9 0.119(3) 0.103(3) 0.0412(17) -0.0169(19) 0.0141(17) -0.054(3)
N9 0.0422(16) 0.0327(16) 0.0386(15) 0.0028(13) 0.0108(12) 0.0051(13)
O10 0.079(2) 0.0483(18) 0.079(2) -0.0034(17) 0.0173(17) -0.0212(17)
O11 0.0434(16) 0.074(2) 0.086(2) 0.0094(19) 0.0040(15) 0.0152(15)
O12 0.0637(18) 0.0380(15) 0.087(2) 0.0076(17) 0.0322(16) 0.0111(14)
N10 0.081(8) 0.047(7) 0.064(6) -0.020(6) -0.029(7) 0.040(6)
O13 0.121(9) 0.061(6) 0.100(7) 0.017(6) 0.000(6) 0.002(5)
O14 0.077(5) 0.037(3) 0.103(5) 0.019(3) -0.021(4) -0.014(3)
O15 0.093(5) 0.064(4) 0.133(6) 0.020(4) -0.039(4) 0.017(4)
N10A 0.080(9) 0.043(6) 0.032(5) -0.004(5) -0.024(6) 0.019(6)
O13A 0.059(6) 0.013(3) 0.112(10) -0.007(5) -0.014(5) 0.001(3)
O14A 0.073(7) 0.026(4) 0.122(8) 0.024(5) -0.021(6) -0.011(4)
O15A 0.071(5) 0.096(7) 0.125(7) -0.016(6) -0.030(5) -0.001(5)

loop_
_atom_type_symbol
_atom_type_description
_atom_type_scat_dispersion_real
_atom_type_scat_dispersion_imag
_atom_type_scat_source
C C 0.0033 0.0016 'International Tables Vol C Tables 4.2.6.8 and 6.1.1.4'
H H 0.0000 0.0000 'International Tables Vol C Tables 4.2.6.8 and 6.1.1.4'
N N 0.0061 0.0033 'International Tables Vol C Tables 4.2.6.8 and 6.1.1.4'
O O 0.0106 0.0060 'International Tables Vol C Tables 4.2.6.8 and 6.1.1.4'
Er Er -0.2586 4.9576 'International Tables Vol C Tables 4.2.6.8 and 6.1.1.4'

loop_
_geom_angle_atom_site_label_1
_geom_angle_atom_site_label_2
_geom_angle_atom_site_label_3
_geom_angle
O1 Er1 O2 90.98(7)
O1 Er1 O6 139.64(9)
O2 Er1 O6 98.87(9)
O1 Er1 O3 74.81(9)
O2 Er1 O3 73.37(9)
O6 Er1 O3 145.48(10)
O1 Er1 O5 79.88(8)
O2 Er1 O5 140.65(9)
O6 Er1 O5 67.76(9)
O3 Er1 O5 137.90(9)
O1 Er1 O4 76.20(9)
O2 Er1 O4 67.47(8)
O6 Er1 O4 71.91(10)
O3 Er1 O4 130.12(9)
O5 Er1 O4 73.18(9)
O1 Er1 N5 66.07(8)
O2 Er1 N5 142.01(8)
O6 Er1 N5 118.37(9)
O3 Er1 N5 71.59(9)
O5 Er1 N5 67.52(9)
O4 Er1 N5 128.93(9)
O1 Er1 N7 127.17(8)
O2 Er1 N7 122.84(8)
O6 Er1 N7 78.83(9)
O3 Er1 N7 77.91(8)
O5 Er1 N7 91.85(9)
O4 Er1 N7 150.39(9)
N5 Er1 N7 62.67(8)
O1 Er1 N6 145.98(8)
O2 Er1 N6 63.71(8)
O6 Er1 N6 70.43(9)
O3 Er1 N6 76.22(9)
O5 Er1 N6 134.12(8)
O4 Er1 N6 110.59(9)
N5 Er1 N6 120.04(9)
N7 Er1 N6 61.96(8)
O1 C1 N1 122.9(3)
O1 C1 N3 120.6(3)
N1 C1 N3 116.5(3)
O2 C2 N2 123.3(3)
O2 C2 N4 119.8(3)
N2 C2 N4 116.9(3)
C4 C3 H3A 109.5
C4 C3 H3B 109.5
H3A C3 H3B 109.5
C4 C3 H3C 109.5
H3A C3 H3C 109.5
H3B C3 H3C 109.5
N5 C4 C5 113.7(3)
N5 C4 C3 125.6(3)
C5 C4 C3 120.7(3)
N7 C5 C6 121.8(3)
N7 C5 C4 116.1(3)
C6 C5 C4 121.9(3)
C7 C6 C5 118.3(3)
C7 C6 H6 120.8
C5 C6 H6 120.8
C8 C7 C6 120.0(3)
C8 C7 H7 120.0
C6 C7 H7 120.0
C7 C8 C9 119.0(3)
C7 C8 H8 120.5
C9 C8 H8 120.5
N7 C9 C8 121.2(3)
N7 C9 C10 116.3(3)
C8 C9 C10 122.4(3)
N6 C10 C9 113.7(3)
N6 C10 C11 125.4(3)
C9 C10 C11 120.9(3)
C10 C11 H11A 109.5
C10 C11 H11B 109.5
H11A C11 H11B 109.5
C10 C11 H11C 109.5
H11A C11 H11C 109.5
H11B C11 H11C 109.5
C1 N1 H1A 117(3)
C1 N1 H1B 117(3)
H1A N1 H1B 126(4)
C2 N2 H2A 118(3)
C2 N2 H2B 116(3)
H2A N2 H2B 124(4)
N5 N3 C1 115.9(3)
N5 N3 H3 125(3)
C1 N3 H3 119(2)
N6 N4 C2 115.1(3)
N6 N4 H4 129(3)
C2 N4 H4 116(3)
C4 N5 N3 120.4(3)
C4 N5 Er1 125.0(2)
N3 N5 Er1 114.43(18)
C10 N6 N4 120.9(3)
C10 N6 Er1 123.2(2)
N4 N6 Er1 114.46(19)
C5 N7 C9 119.5(3)
C5 N7 Er1 119.8(2)
C9 N7 Er1 120.3(2)
C1 O1 Er1 122.48(19)
C2 O2 Er1 124.50(19)
Er1 O3 H3WA 120(4)
Er1 O3 H3WB 124(3)
H3WA O3 H3WB 112(5)
Er1 O4 H4WA 120(4)
Er1 O4 H4WB 109(4)
H4WA O4 H4WB 113(5)
Er1 O5 H5WA 129(3)
Er1 O5 H5WB 117(4)
H5WA O5 H5WB 110(5)
Er1 O6 H6WA 115(4)
Er1 O6 H6WB 128(4)
H6WA O6 H6WB 108(5)
O9 N8 O7 118.9(3)
O9 N8 O8 120.8(3)
O7 N8 O8 120.4(3)
O10 N9 O12 121.4(3)
O10 N9 O11 120.9(3)
O12 N9 O11 117.7(3)
O14 N10 O15 121.8(12)
O14 N10 O13 121.6(10)
O15 N10 O13 116.5(13)
O14A N10A O13A 120.0(12)
O14A N10A O15A 130.2(12)
O13A N10A O15A 109.7(12)

loop_
_geom_bond_atom_site_label_1
_geom_bond_atom_site_label_2
_geom_bond_distance
Er1 O1 2.308(2)
Er1 O2 2.329(2)
Er1 O6 2.354(3)
Er1 O3 2.399(3)
Er1 O5 2.421(3)
Er1 O4 2.430(3)
Er1 N5 2.473(3)
Er1 N7 2.507(2)
Er1 N6 2.528(3)
C1 O1 1.250(4)
C1 N1 1.318(4)
C1 N3 1.372(4)
C2 O2 1.240(4)
C2 N2 1.322(4)
C2 N4 1.369(4)
C3 C4 1.488(5)
C3 H3A 0.9600
C3 H3B 0.9600
C3 H3C 0.9600
C4 N5 1.287(4)
C4 C5 1.482(5)
C5 N7 1.338(4)
C5 C6 1.398(4)
C6 C7 1.381(6)
C6 H6 0.9300
C7 C8 1.367(6)
C7 H7 0.9300
C8 C9 1.397(4)
C8 H8 0.9300
C9 N7 1.346(4)
C9 C10 1.481(5)
C10 N6 1.279(4)
C10 C11 1.488(5)
C11 H11A 0.9600
C11 H11B 0.9600
C11 H11C 0.9600
N1 H1A 0.834(18)
N1 H1B 0.840(19)
N2 H2A 0.837(18)
N2 H2B 0.832(19)
N3 N5 1.364(4)
N3 H3 0.836(18)
N4 N6 1.361(4)
N4 H4 0.832(18)
O3 H3WA 0.752(19)
O3 H3WB 0.754(19)
O4 H4WA 0.762(19)
O4 H4WB 0.763(19)
O5 H5WA 0.758(19)
O5 H5WB 0.757(19)
O6 H6WA 0.756(19)
O6 H6WB 0.761(19)
N8 O9 1.226(4)
N8 O7 1.238(4)
N8 O8 1.241(4)
N9 O10 1.220(4)
N9 O12 1.241(4)
N9 O11 1.246(4)
N10 O14 1.158(11)
N10 O15 1.232(11)
N10 O13 1.278(12)
N10A O14A 1.166(13)
N10A O13A 1.261(12)
N10A O15A 1.266(12)
